data_1527366
loop_
_publ_author_name
'Fenn, R.H.'
'Graham, A.J.'
'Johnson, N.P.'

_publ_section_title
;
 Nitrido-, oxo-, and imidocomplexes. Part II. Crystal structure of
 potassium dioxotetracyanorhenate(V), K3 (Re O2 (C N)4, by neutron
 diffraction
;
_journal_name_full
;
Journal of the Chemical Society A: Inorganic, Physical, Theoretical (1966-1971)
;
_journal_page_first 2880
_journal_page_last 2883
_journal_volume 1971
_journal_year 1971
_chemical_formula_sum 'C4 K3 N4 O2 Re'
_chemical_name_systematic 'K3 (Re O2 (C N)4)'
_space_group_IT_number 2
_symmetry_space_group_name_Hall '-P 1'
_symmetry_space_group_name_H-M 'P -1'
_cell_angle_alpha 109.6
_cell_angle_beta 105.9
_cell_angle_gamma 115.4
_cell_formula_units_Z 1
_cell_length_a 7.66
_cell_length_b 7.45
_cell_length_c 6.29
_cell_volume 266.107
_citation_journal_id_ASTM JCSIAP
_cod_data_source_file Fenn_JCSIAP_1971_1846.cif
_cod_data_source_block C4K3N4O2Re1
_cod_original_cell_volume 266.1074
_cod_original_formula_sum 'C4 K3 N4 O2 Re1'
_cod_database_code 1527366

loop_
_symmetry_equiv_pos_as_xyz
x,y,z
-x,-y,-z

loop_
_atom_site_label
_atom_site_type_symbol
_atom_site_fract_x
_atom_site_fract_y
_atom_site_fract_z
_atom_site_occupancy
_atom_site_U_iso_or_equiv
K2 K+1 0.1657 0.3656 -0.2907 1 0.0
C2 C+2 -0.2934 -0.1205 0.0326 1 0.0
N1 N-3 0.1571 0.5381 0.3094 1 0.0
K1 K+1 0.5 0 0.5 1 0.0
C1 C+2 0.1005 0.3484 0.199 1 0.0
O1 O-2 0.1371 0.0247 0.2965 1 0.0
Re1 Re+5 0 0 0 1 0.0
N2 N-3 -0.4487 -0.1981 0.0583 1 0.0
